data_2002901
loop_
_publ_author_name
'Jussi Valkonen'

_publ_contact_author
;
   Valkonen, Jussi
   University of Jyv\"askyl\"a
   Department of Chemistry
   P.O. Box 35
   FIN-40351 Jyv\"askyl\"a
   Finland
;
_publ_section_title
;
 Lead Diselenite
;
_journal_issue 1
_journal_name_full 'Acta Crystallographica Section C'
_journal_page_first 1
_journal_page_last 3
_journal_paper_doi 10.1107/S0108270194005093
_journal_volume 51
_journal_year 1995
_chemical_formula_moiety 'Pb2 Se2 O5'
_chemical_formula_structural 'Pb (Se2 O5)'
_chemical_formula_sum 'O5 Pb Se2'
_chemical_formula_weight 445.11
_chemical_name_common 'Lead diselenite'
_chemical_name_systematic 'Lead diselenate(IV)'
_space_group_IT_number 14
_symmetry_cell_setting monoclinic
_symmetry_space_group_name_Hall '-P 2yn'
_symmetry_space_group_name_H-M 'P 1 21/n 1'
_atom_type_scat_source 'International Tables Vol IV Table 2.3.1 and 2.2B'
_cell_angle_alpha 90
_cell_angle_beta 90.33(1)
_cell_angle_gamma 90
_cell_formula_units_Z 4
_cell_length_a 4.515(1)
_cell_length_b 9.503(3)
_cell_length_c 11.618(2)
_cell_measurement_radiation 'Mo K\a'
_cell_measurement_reflns_used 25
_cell_measurement_temperature 295
_cell_measurement_theta_max 20.6
_cell_measurement_theta_min 15.3
_cell_measurement_wavelength 0.71073
_cell_volume 498.5(2)
_computing_cell_refinement 'CAD4 software'
_computing_data_collection 'CAD4 Software (Enraf-Nonius, 1989)'
_computing_data_reduction 'MOLEN (Fair, 1990)'
_computing_molecular_graphics 'ORTEPII (Johnson, 1976)'
_computing_structure_refinement MOLEN
_computing_structure_solution 'MULTAN11/82 (Main et al., 1982)'
_diffrn_ambient_temperature 295
_diffrn_measurement_device 'Enraf-Nonius CAD4'
_diffrn_measurement_method \w/2\q
_diffrn_radiation_monochromator graphite
_diffrn_radiation_source xray_tube
_diffrn_radiation_type 'Mo K\a'
_diffrn_radiation_wavelength 0.71073
_diffrn_reflns_limit_h_max 6
_diffrn_reflns_limit_h_min 0
_diffrn_reflns_limit_k_max 13
_diffrn_reflns_limit_k_min 0
_diffrn_reflns_limit_l_max 16
_diffrn_reflns_limit_l_min -16
_diffrn_reflns_number 1543
_diffrn_reflns_theta_max 30.0
_diffrn_reflns_theta_min 2.0
_diffrn_standards_decay_% 0
_diffrn_standards_interval_count 50
_diffrn_standards_number 2
_exptl_absorpt_coefficient_mu 48.5
_exptl_absorpt_correction_T_max 1.000
_exptl_absorpt_correction_T_min 0.844
_exptl_absorpt_correction_type 'empirical (North, Phillips & Mathews, 1968)'
_exptl_absorpt_process_details '\f-scan, North, Phillips & Mathews, (1968)'
_exptl_crystal_colour yellowish
_exptl_crystal_density_diffrn 5.93
_exptl_crystal_description prism
_exptl_crystal_F_000 760
_exptl_crystal_size_max 0.15
_exptl_crystal_size_mid 0.06
_exptl_crystal_size_min 0.07
_refine_diff_density_max 2.64
_refine_diff_density_min -3.00
_refine_ls_extinction_coef 5.86E-7(9)
_refine_ls_extinction_method 'Zachariasen (1963)'
_refine_ls_goodness_of_fit_obs 0.53
_refine_ls_matrix_type full
_refine_ls_number_parameters 74
_refine_ls_number_reflns 1165
_refine_ls_R_factor_obs .034
_refine_ls_shift/esd_max .0049
_refine_ls_structure_factor_coef F
_refine_ls_weighting_scheme sigma
_refine_ls_wR_factor_obs .043
_reflns_number_observed 1165
_reflns_number_total 1543
_reflns_observed_criterion I>3\s(I)
_cod_data_source_file ab1172.cif
_cod_data_source_block default
_cod_depositor_comments
;
The following automatic conversions were performed:

'_symmetry_cell_setting' value 'Monoclinic' changed to 'monoclinic'
according to /home/saulius/struct/CIF-dictionaries/cif_core.dic
dictionary named 'cif_core.dic' version 2.4.1 from 2010-06-29.

Automatic conversion script
Id: cif_fix_values 1715 2011-07-08 13:25:40Z adriana 
;
_cod_database_code 2002901

loop_
_symmetry_equiv_pos_as_xyz
x,y,z
-x+1/2,y+1/2,-z+1/2
-x,-y,-z
x+1/2,-y+1/2,z+1/2

loop_
_atom_site_aniso_label
_atom_site_aniso_U_11
_atom_site_aniso_U_22
_atom_site_aniso_U_33
_atom_site_aniso_U_12
_atom_site_aniso_U_13
_atom_site_aniso_U_23
Pb 0.0181(2) 0.0127(2) 0.0114(2) -0.0009(2) 0.0002(2) 0.0014(2)
Se1 0.0139(5) 0.0076(4) 0.0083(4) 0.0005(4) 0.0018(4) -0.0009(4)
Se2 0.0113(5) 0.0102(5) 0.0082(4) 0.0004(4) 0.0007(4) 0.0016(4)
O1 0.034(5) 0.015(4) 0.019(4) 0.003(5) 0.007(4) -0.008(4)
O2 0.017(4) 0.016(4) 0.021(4) 0.003(4) -0.002(4) 0.005(4)
O3 0.008(3) 0.020(4) 0.015(4) -0.001(4) -0.001(3) -0.009(4)
O4 0.017(4) 0.026(5) 0.016(4) 0.001(4) 0.003(3) -0.006(4)
O5 0.028(5) 0.013(4) 0.011(4) -0.005(4) 0.003(4) -0.003(3)

loop_
_atom_site_label
_atom_site_fract_x
_atom_site_fract_y
_atom_site_fract_z
_atom_site_U_iso_or_equiv
_atom_site_thermal_displace_type
Pb 0.2046(1) 0.04305(5) 0.65436(4) 0.00352(4) Uani
Se1 0.7262(3) 0.3545(1) 0.5806(1) 0.0025(1) Uani
Se2 0.2938(3) 0.2497(1) 0.3872(1) 0.0025(1) Uani
O1 0.656(2) 0.457(1) 0.6924(9) 0.006(1) Uani
O2 0.757(2) 0.193(1) 0.6354(9) 0.005(1) Uani
O3 0.345(2) 0.343(1) 0.5235(8) 0.004(1) Uani
O4 0.641(2) 0.232(1) 0.3462(8) 0.005(1) Uani
O5 0.212(2) 0.090(1) 0.4421(8) 0.004(1) Uani

loop_
_geom_angle_atom_site_label_1
_geom_angle_atom_site_label_2
_geom_angle_atom_site_label_3
_geom_angle_site_symmetry_1
_geom_angle_site_symmetry_3
_geom_angle
_geom_angle_publ_flag
O1 Pb O1 2_546 2_646 95.6(3) no
O1 Pb O2 2_546 1_455 73.9(3) no
O1 Pb O2 2_546 . 140.1(3) no
O1 Pb O3 2_546 . 136.4(3) no
O1 Pb O4 2_546 3_656 81.7(3) no
O1 Pb O4 2_546 4_455 69.9(3) no
O1 Pb O5 2_546 . 138.9(3) no
O1 Pb O5 2_546 3_556 70.8(3) no
O1 Pb O5 2_546 3_656 131.3(3) no
O1 Pb O2 2_646 1_455 148.5(3) no
O1 Pb O2 2_646 . 55.9(3) no
O1 Pb O3 2_646 . 106.1(3) no
O1 Pb O4 2_646 3_656 64.0(3) no
O1 Pb O4 2_646 4_455 82.7(3) no
O1 Pb O5 2_646 . 122.0(3) no
O1 Pb O5 2_646 3_556 136.3(3) no
O1 Pb O5 2_646 3_656 52.5(3) no
O2 Pb O2 1_455 . 114.3(3) no
O2 Pb O3 1_455 . 67.7(3) no
O2 Pb O4 1_455 3_656 139.8(3) no
O2 Pb O4 1_455 4_455 65.8(3) no
O2 Pb O5 1_455 . 79.9(3) no
O2 Pb O5 1_455 3_556 69.1(3) no
O2 Pb O5 1_455 3_656 152.2(3) no
O2 Pb O3 . . 50.7(3) no
O2 Pb O4 . 3_656 104.8(3) no
O2 Pb O4 . 4_455 78.3(3) no
O2 Pb O5 . . 79.6(3) no
O2 Pb O5 . 3_556 148.9(3) no
O2 Pb O5 . 3_656 56.1(3) no
O3 Pb O4 . 3_656 141.7(3) no
O3 Pb O4 . 4_455 75.8(3) no
O3 Pb O5 . . 52.2(3) no
O3 Pb O5 . 3_556 111.9(3) no
O3 Pb O5 . 3_656 91.0(3) no
O4 Pb O4 3_656 4_455 133.7(3) no
O4 Pb O5 3_656 . 99.4(3) no
O4 Pb O5 3_656 3_556 72.8(3) no
O4 Pb O5 3_656 3_656 52.6(3) no
O4 Pb O5 4_455 . 125.9(3) no
O4 Pb O5 4_455 3_556 126.3(3) no
O4 Pb O5 4_455 3_656 127.9(3) no
O5 Pb O5 . 3_556 70.4(3) no
O5 Pb O5 . 3_656 72.8(3) no
O5 Pb O5 3_556 3_656 105.3(3) no
O1 Se1 O2 . . 104.9(5) yes
O1 Se1 O3 . . 97.8(5) yes
O2 Se1 O3 . . 99.0(5) yes
O3 Se2 O4 . . 100.4(5) yes
O3 Se2 O5 . . 97.7(5) yes
O4 Se2 O5 . . 103.3(5) yes
Se1 O3 Se2 . . 117.1(5) yes

loop_
_geom_bond_atom_site_label_1
_geom_bond_atom_site_label_2
_geom_bond_site_symmetry_2
_geom_bond_distance
_geom_bond_publ_flag
Pb O1 2_546 2.556(10) yes
Pb O1 2_646 3.479(10) yes
Pb O2 1_455 2.483(10) yes
Pb O2 . 2.884(10) yes
Pb O3 . 3.291(10) yes
Pb O4 3_656 2.709(11) yes
Pb O4 4_455 3.100(10) yes
Pb O5 . 2.507(9) yes
Pb O5 3_556 2.522(10) yes
Pb O5 3_656 3.136(10) yes
Se1 O1 . 1.655(10) yes
Se1 O2 . 1.665(10) yes
Se1 O3 . 1.843(9) yes
Se2 O3 . 1.827(9) yes
Se2 O4 . 1.652(10) yes
Se2 O5 . 1.689(10) yes
